data_1519953
loop_
_publ_author_name
'Callear, Samantha K.'
'Hursthouse, Michael B.'

_publ_section_title
;
 1-Methylpiperazine oxalate dihydrate
;
_journal_name_full 'Crystal Structure Report Archive'
_journal_page_first 566
_journal_year 2008
_chemical_formula_sum 'C7 H18 N2 O6'
_chemical_formula_weight 226.23
_chemical_name_systematic
;
1-Methylpiperazinium oxalate dihydrate
;
_space_group_IT_number 4
_symmetry_cell_setting monoclinic
_symmetry_space_group_name_Hall 'P 2yb'
_symmetry_space_group_name_H-M 'P 1 21 1'
_atom_sites_solution_hydrogens geom
_atom_sites_solution_primary direct
_atom_sites_solution_secondary difmap
_cell_angle_alpha 90.00
_cell_angle_beta 104.266(4)
_cell_angle_gamma 90.00
_cell_formula_units_Z 2
_cell_length_a 8.2165(4)
_cell_length_b 7.0534(5)
_cell_length_c 10.0677(7)
_cell_measurement_reflns_used 1618
_cell_measurement_temperature 120(2)
_cell_measurement_theta_max 23.26
_cell_measurement_theta_min 1.00
_cell_volume 565.47(6)
_computing_cell_refinement 'DENZO (Otwinowski & Minor, 1997) & COLLECT (Hooft, R.W.W., 1998)'
_computing_data_collection 'COLLECT (Hooft, R.W.W., 1998)'
_computing_data_reduction 'DENZO (Otwinowski & Minor, 1997) & COLLECT (Hooft, R.W.W., 1998)'
_computing_structure_refinement 'SHELXL-97 (Sheldrick, 1997)'
_diffrn_ambient_temperature 120(2)
_diffrn_detector_area_resol_mean 9.091
_diffrn_measured_fraction_theta_full 0.823
_diffrn_measured_fraction_theta_max 0.823
_diffrn_measurement_device_type 'Bruker-Nonius 95mm CCD camera on \k-goniostat'
_diffrn_measurement_method '\f & \w scans'
_diffrn_radiation_monochromator graphite
_diffrn_radiation_source 'Bruker-Nonius FR591 rotating anode'
_diffrn_radiation_type MoK\a
_diffrn_radiation_wavelength 0.71073
_diffrn_reflns_av_R_equivalents 0.0657
_diffrn_reflns_av_sigmaI/netI 0.0537
_diffrn_reflns_limit_h_max 9
_diffrn_reflns_limit_h_min -9
_diffrn_reflns_limit_k_max 7
_diffrn_reflns_limit_k_min -7
_diffrn_reflns_limit_l_max 11
_diffrn_reflns_limit_l_min -11
_diffrn_reflns_number 7091
_diffrn_reflns_theta_full 23.35
_diffrn_reflns_theta_max 23.35
_diffrn_reflns_theta_min 3.56
_exptl_absorpt_coefficient_mu 0.115
_exptl_absorpt_correction_T_max 0.9966
_exptl_absorpt_correction_T_min 0.9773
_exptl_absorpt_correction_type multi-scan
_exptl_absorpt_process_details 'SADABS V2.10 (Sheldrick, G.M., 2003)'
_exptl_crystal_colour colourless
_exptl_crystal_density_diffrn 1.329
_exptl_crystal_density_method 'not measured'
_exptl_crystal_description plate
_exptl_crystal_F_000 244
_exptl_crystal_size_max 0.20
_exptl_crystal_size_mid 0.11
_exptl_crystal_size_min 0.03
_refine_diff_density_max 0.155
_refine_diff_density_min -0.167
_refine_diff_density_rms 0.038
_refine_ls_abs_structure_details 'Flack H D (1983), Acta Cryst. A39, 876-881'
_refine_ls_abs_structure_Flack 10(10)
_refine_ls_extinction_coef 0.058(12)
_refine_ls_extinction_expression Fc^*^=kFc[1+0.001xFc^2^\l^3^/sin(2\q)]^-1/4^
_refine_ls_extinction_method SHELXL
_refine_ls_goodness_of_fit_ref 1.063
_refine_ls_hydrogen_treatment mixed
_refine_ls_matrix_type full
_refine_ls_number_parameters 155
_refine_ls_number_reflns 738
_refine_ls_number_restraints 7
_refine_ls_restrained_S_all 1.059
_refine_ls_R_factor_all 0.0462
_refine_ls_R_factor_gt 0.0344
_refine_ls_shift/su_max 0.001
_refine_ls_shift/su_mean 0.000
_refine_ls_structure_factor_coef Fsqd
_refine_ls_weighting_details 'calc w=1/[\s^2^(Fo^2^)+(0.0495P)^2^+0.0000P] where P=(Fo^2^+2Fc^2^)/3'
_refine_ls_weighting_scheme calc
_refine_ls_wR_factor_gt 0.0761
_refine_ls_wR_factor_ref 0.0788
_reflns_number_gt 641
_reflns_number_total 738
_reflns_threshold_expression >2sigma(I)
_cod_data_source_file eCrystal-566.cif
_cod_data_source_block 06skc0059p21
_cod_depositor_comments
;
Citation :
Callear, Samantha K. and Hursthouse, Michael B. (2008) 
University of Southampton, Crystal Structure Report Archive. 
(doi:10.5258/ecrystals/566)

More at:
http://ecrystals.chem.soton.ac.uk/566/
;
_cod_original_sg_symbol_H-M P21
_cod_database_code 1519953

loop_
_symmetry_equiv_pos_as_xyz
'x, y, z'
'-x, y+1/2, -z'

loop_
_atom_site_label
_atom_site_type_symbol
_atom_site_fract_x
_atom_site_fract_y
_atom_site_fract_z
_atom_site_U_iso_or_equiv
_atom_site_adp_type
_atom_site_occupancy
_atom_site_symmetry_multiplicity
_atom_site_calc_flag
_atom_site_refinement_flags
_atom_site_disorder_assembly
_atom_site_disorder_group
C1 C 0.1903(4) 0.2033(5) 0.8753(4) 0.0236(9) Uani 1 1 d . . .
C2 C 0.1488(4) 0.0514(5) 0.7602(4) 0.0253(9) Uani 1 1 d . . .
O1A O 0.3433(3) 0.2147(3) 0.9406(3) 0.0275(7) Uani 1 1 d . . .
O1B O 0.0738(3) 0.2984(5) 0.8971(3) 0.0365(8) Uani 1 1 d . . .
O2A O 0.2606(3) -0.0619(4) 0.7512(3) 0.0341(7) Uani 1 1 d . . .
O2B O 0.0017(3) 0.0605(4) 0.6823(3) 0.0312(7) Uani 1 1 d . . .
C22 C 0.6242(5) 0.1313(5) 0.6670(4) 0.0276(10) Uani 1 1 d . . .
H22A H 0.6478 0.0932 0.5789 0.033 Uiso 1 1 calc R . .
H22B H 0.5076 0.1795 0.6478 0.033 Uiso 1 1 calc R . .
C23 C 0.6423(5) -0.0382(5) 0.7610(4) 0.0293(9) Uani 1 1 d . . .
H23A H 0.5612 -0.1377 0.7182 0.035 Uiso 1 1 calc R . .
H23B H 0.7570 -0.0912 0.7759 0.035 Uiso 1 1 calc R . .
C25 C 0.7232(4) 0.1753(6) 0.9591(4) 0.0280(9) Uani 1 1 d . . .
H25A H 0.8411 0.1304 0.9826 0.034 Uiso 1 1 calc R . .
H25B H 0.6945 0.2142 1.0450 0.034 Uiso 1 1 calc R . .
C26 C 0.7068(5) 0.3418(5) 0.8649(4) 0.0259(9) Uani 1 1 d . . .
H26A H 0.7864 0.4423 0.9083 0.031 Uiso 1 1 calc R . .
H26B H 0.5916 0.3939 0.8476 0.031 Uiso 1 1 calc R . .
C27 C 0.7401(5) 0.4497(5) 0.6390(4) 0.0346(10) Uani 1 1 d . . .
H27A H 0.6304 0.5123 0.6222 0.052 Uiso 1 1 calc R . .
H27B H 0.7597 0.4063 0.5518 0.052 Uiso 1 1 calc R . .
H27C H 0.8283 0.5395 0.6822 0.052 Uiso 1 1 calc R . .
N21 N 0.7430(4) 0.2835(5) 0.7317(3) 0.0250(8) Uani 1 1 d . . .
H21 H 0.8507 0.2328 0.7514 0.031(11) Uiso 1 1 calc R . .
N24 N 0.6108(4) 0.0184(4) 0.8946(3) 0.0253(8) Uani 1 1 d . . .
H24A H 0.5008 0.0562 0.8813 0.030 Uiso 1 1 calc R . .
H24B H 0.6276 -0.0845 0.9526 0.030 Uiso 1 1 calc R . .
O1W O -0.1501(4) -0.1878(4) 0.4880(3) 0.0371(7) Uani 1 1 d D . .
H1W H -0.090(6) -0.256(6) 0.450(5) 0.064(17) Uiso 1 1 d D . .
H2W H -0.080(6) -0.123(9) 0.547(6) 0.11(3) Uiso 1 1 d D . .
O2W O 0.3555(3) -0.4172(4) 0.6752(3) 0.0388(8) Uani 1 1 d D . .
H21W H 0.300(5) -0.321(4) 0.685(5) 0.048(14) Uiso 1 1 d D . .
H22W H 0.282(5) -0.505(5) 0.647(5) 0.064(17) Uiso 1 1 d D . .

loop_
_atom_site_aniso_label
_atom_site_aniso_U_11
_atom_site_aniso_U_22
_atom_site_aniso_U_33
_atom_site_aniso_U_23
_atom_site_aniso_U_13
_atom_site_aniso_U_12
C1 0.020(2) 0.028(2) 0.024(2) 0.0022(18) 0.0068(17) -0.0003(19)
C2 0.021(2) 0.026(2) 0.029(2) 0.0041(18) 0.0078(17) 0.0011(19)
O1A 0.0181(14) 0.0323(16) 0.0306(15) -0.0069(13) 0.0032(11) 0.0003(12)
O1B 0.0185(13) 0.0444(17) 0.0450(18) -0.0165(16) 0.0051(13) 0.0018(13)
O2A 0.0237(15) 0.0343(16) 0.0414(17) -0.0084(14) 0.0026(13) 0.0067(13)
O2B 0.0203(14) 0.0355(16) 0.0354(16) -0.0059(14) 0.0024(12) -0.0002(13)
C22 0.0209(18) 0.034(2) 0.027(2) -0.0028(18) 0.0042(18) -0.0009(16)
C23 0.023(2) 0.029(2) 0.038(2) -0.0047(19) 0.0098(18) -0.0016(17)
C25 0.0228(18) 0.032(2) 0.029(2) -0.0020(19) 0.0059(16) 0.0000(18)
C26 0.020(2) 0.028(2) 0.030(2) -0.0040(17) 0.0053(18) 0.0039(16)
C27 0.034(2) 0.032(2) 0.039(2) 0.011(2) 0.0095(19) 0.0044(19)
N21 0.0208(16) 0.0234(16) 0.0307(18) 0.0047(15) 0.0060(14) 0.0050(14)
N24 0.0191(16) 0.0281(18) 0.0294(19) 0.0040(15) 0.0071(14) 0.0016(14)
O1W 0.0389(16) 0.0340(17) 0.0354(17) -0.0057(15) 0.0035(15) -0.0014(15)
O2W 0.0276(15) 0.0354(18) 0.054(2) -0.0038(16) 0.0103(14) 0.0011(15)

loop_
_atom_type_symbol
_atom_type_description
_atom_type_scat_dispersion_real
_atom_type_scat_dispersion_imag
_atom_type_scat_source
C C 0.0033 0.0000 'International Tables Vol C Tables 4.2.6.8 and 6.1.1.4'
H H 0.0000 0.0000 'International Tables Vol C Tables 4.2.6.8 and 6.1.1.4'
N N 0.0061 0.0000 'International Tables Vol C Tables 4.2.6.8 and 6.1.1.4'
O O 0.0106 0.0000 'International Tables Vol C Tables 4.2.6.8 and 6.1.1.4'

loop_
_geom_angle_atom_site_label_1
_geom_angle_atom_site_label_2
_geom_angle_atom_site_label_3
_geom_angle
_geom_angle_site_symmetry_1
_geom_angle_site_symmetry_3
O1B C1 O1A 125.9(3) . .
O1B C1 C2 118.1(3) . .
O1A C1 C2 115.9(3) . .
O2A C2 O2B 126.7(4) . .
O2A C2 C1 118.0(3) . .
O2B C2 C1 115.3(3) . .
N21 C22 C23 110.2(3) . .
N21 C22 H22A 109.6 . .
C23 C22 H22A 109.6 . .
N21 C22 H22B 109.6 . .
C23 C22 H22B 109.6 . .
H22A C22 H22B 108.1 . .
N24 C23 C22 110.0(3) . .
N24 C23 H23A 109.7 . .
C22 C23 H23A 109.7 . .
N24 C23 H23B 109.7 . .
C22 C23 H23B 109.7 . .
H23A C23 H23B 108.2 . .
N24 C25 C26 111.0(3) . .
N24 C25 H25A 109.4 . .
C26 C25 H25A 109.4 . .
N24 C25 H25B 109.4 . .
C26 C25 H25B 109.4 . .
H25A C25 H25B 108.0 . .
C25 C26 N21 110.2(3) . .
C25 C26 H26A 109.6 . .
N21 C26 H26A 109.6 . .
C25 C26 H26B 109.6 . .
N21 C26 H26B 109.6 . .
H26A C26 H26B 108.1 . .
N21 C27 H27A 109.5 . .
N21 C27 H27B 109.5 . .
H27A C27 H27B 109.5 . .
N21 C27 H27C 109.5 . .
H27A C27 H27C 109.5 . .
H27B C27 H27C 109.5 . .
C22 N21 C27 112.6(3) . .
C22 N21 C26 109.6(3) . .
C27 N21 C26 111.5(3) . .
C22 N21 H21 107.6 . .
C27 N21 H21 107.6 . .
C26 N21 H21 107.6 . .
C25 N24 C23 111.6(3) . .
C25 N24 H24A 109.3 . .
C23 N24 H24A 109.3 . .
C25 N24 H24B 109.3 . .
C23 N24 H24B 109.3 . .
H24A N24 H24B 108.0 . .
H1W O1W H2W 105(3) . .
H21W O2W H22W 105(3) . .

loop_
_geom_bond_atom_site_label_1
_geom_bond_atom_site_label_2
_geom_bond_distance
_geom_bond_site_symmetry_2
C1 O1B 1.231(5) .
C1 O1A 1.270(4) .
C1 C2 1.553(5) .
C2 O2A 1.238(4) .
C2 O2B 1.270(5) .
C22 N21 1.489(5) .
C22 C23 1.509(6) .
C22 H22A 0.9900 .
C22 H22B 0.9900 .
C23 N24 1.485(5) .
C23 H23A 0.9900 .
C23 H23B 0.9900 .
C25 N24 1.485(5) .
C25 C26 1.495(5) .
C25 H25A 0.9900 .
C25 H25B 0.9900 .
C26 N21 1.500(4) .
C26 H26A 0.9900 .
C26 H26B 0.9900 .
C27 N21 1.495(5) .
C27 H27A 0.9800 .
C27 H27B 0.9800 .
C27 H27C 0.9800 .
N21 H21 0.9300 .
N24 H24A 0.9200 .
N24 H24B 0.9200 .
O1W H1W 0.85(2) .
O1W H2W 0.85(2) .
O2W H21W 0.84(2) .
O2W H22W 0.86(2) .

loop_
_geom_hbond_atom_site_label_D
_geom_hbond_atom_site_label_H
_geom_hbond_atom_site_label_A
_geom_hbond_distance_DH
_geom_hbond_distance_HA
_geom_hbond_distance_DA
_geom_hbond_angle_DHA
_geom_hbond_site_symmetry_A
N24 H24A O1A 0.92 1.91 2.733(4) 147.1 .
N24 H24A O2A 0.92 2.24 2.939(4) 132.0 .
O1W H2W O2B 0.85(2) 1.88(3) 2.692(4) 159(6) .
O2W H21W O2A 0.84(2) 2.00(2) 2.787(4) 157(4) .
N21 H21 O2B 0.93 1.98 2.786(4) 143.8 1_655
N21 H21 O1B 0.93 2.10 2.819(4) 133.3 1_655
N24 H24B O1A 0.92 1.76 2.679(4) 178.3 2_647
O1W H1W O2B 0.85(2) 2.11(2) 2.934(4) 165(5) 2_546
O2W H22W O1W 0.86(2) 1.99(3) 2.797(4) 156(5) 2_546
